data_2219077
loop_
_publ_author_name
'Wang, Yun-Yun'
'Hu, Rui-Ding'
'Wang, Yan-Jun'

_publ_section_title
;
 The 1:1 cocrystal of
 <i>rac</i>-7-oxabicyclo[2.2.1]heptane-2,3-dicarboxylic acid and
 2-aminobenzothiazole
;
_journal_coeditor_code KP2168
_journal_issue 8
_journal_name_full 'Acta Crystallographica Section E'
_journal_page_first o1442
_journal_paper_doi 10.1107/S1600536808015365
_journal_volume 64
_journal_year 2008
_chemical_formula_iupac 'C8 H10 O5, C7 H6 N2 S'
_chemical_formula_moiety 'C8 H10 O5, C7 H6 N2 S'
_chemical_formula_sum 'C15 H16 N2 O5 S'
_chemical_formula_weight 336.36
_chemical_name_systematic
;
<i>rac</i>-7-oxabicyclo[2.2.1]heptane-2,3-dicarboxylic
acid--2-aminobenzothiazole (1/1)
;
_space_group_IT_number 2
_symmetry_cell_setting triclinic
_symmetry_space_group_name_Hall '-P 1'
_symmetry_space_group_name_H-M 'P -1'
_atom_sites_solution_hydrogens geom
_atom_sites_solution_primary direct
_atom_sites_solution_secondary difmap
_audit_creation_method SHELXL-97
_cell_angle_alpha 67.1546(8)
_cell_angle_beta 83.0101(8)
_cell_angle_gamma 86.9193(9)
_cell_formula_units_Z 2
_cell_length_a 8.30820(10)
_cell_length_b 9.04280(10)
_cell_length_c 11.0438(2)
_cell_measurement_reflns_used 4303
_cell_measurement_temperature 296(2)
_cell_measurement_theta_max 27.42
_cell_measurement_theta_min 2.01
_cell_volume 758.926(19)
_computing_cell_refinement 'SAINT (Bruker, 2004)'
_computing_data_collection 'SMART (Bruker, 2004)'
_computing_data_reduction 'SAINT (Bruker, 2004)'
_computing_molecular_graphics 'SHELXTL (Sheldrick, 2008)'
_computing_publication_material 'SHELXL97 (Sheldrick, 2008)'
_computing_structure_refinement 'SHELXL97 (Sheldrick, 2008)'
_computing_structure_solution 'SHELXS97 (Sheldrick, 2008)'
_diffrn_ambient_temperature 296(2)
_diffrn_measured_fraction_theta_full 0.985
_diffrn_measured_fraction_theta_max 0.985
_diffrn_measurement_device_type 'Bruker APEXII area-detector'
_diffrn_measurement_method \w
_diffrn_radiation_monochromator graphite
_diffrn_radiation_source 'fine-focus sealed tube'
_diffrn_radiation_type MoK\a
_diffrn_radiation_wavelength 0.71073
_diffrn_reflns_av_R_equivalents 0.0257
_diffrn_reflns_av_sigmaI/netI 0.0246
_diffrn_reflns_limit_h_max 10
_diffrn_reflns_limit_h_min -10
_diffrn_reflns_limit_k_max 11
_diffrn_reflns_limit_k_min -11
_diffrn_reflns_limit_l_max 14
_diffrn_reflns_limit_l_min -14
_diffrn_reflns_number 11829
_diffrn_reflns_theta_full 27.42
_diffrn_reflns_theta_max 27.42
_diffrn_reflns_theta_min 2.01
_diffrn_standards_decay_% 0
_exptl_absorpt_coefficient_mu 0.241
_exptl_absorpt_correction_T_max 0.96
_exptl_absorpt_correction_T_min 0.92
_exptl_absorpt_correction_type multi-scan
_exptl_absorpt_process_details '(SADABS; Sheldrick, 1996)'
_exptl_crystal_colour colourless
_exptl_crystal_density_diffrn 1.472
_exptl_crystal_density_method 'not measured'
_exptl_crystal_description block
_exptl_crystal_F_000 352
_exptl_crystal_size_max 0.43
_exptl_crystal_size_mid 0.27
_exptl_crystal_size_min 0.16
_refine_diff_density_max 0.671
_refine_diff_density_min -1.054
_refine_ls_extinction_method none
_refine_ls_goodness_of_fit_ref 1.065
_refine_ls_hydrogen_treatment mixed
_refine_ls_matrix_type full
_refine_ls_number_parameters 214
_refine_ls_number_reflns 3416
_refine_ls_number_restraints 4
_refine_ls_restrained_S_all 1.066
_refine_ls_R_factor_all 0.0699
_refine_ls_R_factor_gt 0.0556
_refine_ls_shift/su_max 0.000
_refine_ls_shift/su_mean 0.000
_refine_ls_structure_factor_coef Fsqd
_refine_ls_weighting_details 'calc w=1/[\s^2^(Fo^2^)+(0.0773P)^2^+0.3994P] where P=(Fo^2^+2Fc^2^)/3'
_refine_ls_weighting_scheme calc
_refine_ls_wR_factor_gt 0.1462
_refine_ls_wR_factor_ref 0.1585
_reflns_number_gt 2675
_reflns_number_total 3416
_reflns_threshold_expression I>2\s(I)
_cod_data_source_file kp2168.cif
_cod_data_source_block I
_cod_depositor_comments
;
The following automatic conversions were performed:
'_symmetry_cell_setting' value 'Triclinic' changed to 'triclinic'
according to '/home/saulius/struct/CIF-dictionaries/cif_core.dic'
dictionary named 'cif_core.dic' version 2.4.1 from 2010-06-29.

Automatic conversion script
Id: cif_fix_enum 1527 2010-12-29 10:47:43Z saulius 

The following automatic conversions were performed:

'_symmetry_cell_setting' value 'Triclinic' changed to 'triclinic'
according to /home/saulius/struct/CIF-dictionaries/cif_core.dic
dictionary named 'cif_core.dic' version 2.4.1 from 2010-06-29.

Automatic conversion script
Id: cif_fix_values 1715 2011-07-08 13:25:40Z adriana 
;
_cod_original_cell_volume 758.93(2)
_cod_database_code 2219077
_cod_database_fobs_code 2219077

loop_
_symmetry_equiv_pos_as_xyz
'x, y, z'
'-x, -y, -z'

loop_
_atom_site_type_symbol
_atom_site_label
_atom_site_fract_x
_atom_site_fract_y
_atom_site_fract_z
_atom_site_U_iso_or_equiv
_atom_site_adp_type
_atom_site_calc_flag
_atom_site_refinement_flags
_atom_site_occupancy
S S1 0.41626(8) 0.33690(10) 0.46435(8) 0.0645(3) Uani d U 1
N N1 0.5173(3) 0.4819(3) 0.2070(3) 0.0640(6) Uani d . 1
H H1A 0.5827 0.4957 0.1369 0.077 Uiso calc R 1
H H1B 0.4338 0.5433 0.2033 0.077 Uiso calc R 1
N N2 0.6705(2) 0.2670(2) 0.33434(19) 0.0424(4) Uani d . 1
O O1 0.2197(2) 0.5380(2) -0.00822(19) 0.0616(5) Uani d . 1
O O2 0.28892(19) 1.05947(19) -0.01033(17) 0.0463(4) Uani d D 1
H H2 0.385(2) 1.090(4) -0.025(3) 0.069 Uiso d D 1
O O3 0.1725(2) 0.7920(2) -0.13815(17) 0.0546(5) Uani d D 1
H H3 0.227(4) 0.770(4) -0.200(3) 0.082 Uiso d D 1
O O4 0.40832(17) 0.81995(19) 0.06576(18) 0.0489(4) Uani d . 1
O O5 0.17176(18) 0.58165(18) 0.27645(15) 0.0441(4) Uani d . 1
C C1 0.2856(2) 0.9053(2) 0.0535(2) 0.0354(4) Uani d . 1
C C2 0.1220(2) 0.8368(2) 0.1213(2) 0.0342(4) Uani d . 1
H H2A 0.0424 0.9240 0.1093 0.041 Uiso calc R 1
C C3 0.1319(3) 0.7405(3) 0.2703(2) 0.0405(5) Uani d . 1
H H3A 0.2094 0.7840 0.3079 0.049 Uiso calc R 1
C C4 -0.0397(3) 0.7220(3) 0.3424(2) 0.0486(6) Uani d . 1
H H4A -0.1005 0.8219 0.3116 0.058 Uiso calc R 1
H H4B -0.0381 0.6847 0.4373 0.058 Uiso calc R 1
C C5 -0.1091(3) 0.5947(3) 0.3034(3) 0.0498(6) Uani d . 1
H H5A -0.1388 0.4980 0.3802 0.060 Uiso calc R 1
H H5B -0.2028 0.6353 0.2554 0.060 Uiso calc R 1
C C6 0.0343(3) 0.5643(3) 0.2149(2) 0.0426(5) Uani d . 1
H H6A 0.0305 0.4601 0.2074 0.051 Uiso calc R 1
C C7 0.0545(2) 0.7055(3) 0.0818(2) 0.0368(5) Uani d . 1
H H7A -0.0530 0.7396 0.0525 0.044 Uiso calc R 1
C C8 0.1598(3) 0.6691(3) -0.0256(2) 0.0416(5) Uani d . 1
C C9 0.5451(3) 0.3664(3) 0.3202(3) 0.0473(6) Uani d . 1
C C10 0.6687(3) 0.1569(3) 0.4631(2) 0.0460(5) Uani d . 1
C C11 0.7797(4) 0.0351(3) 0.5088(3) 0.0623(7) Uani d . 1
H H11A 0.8695 0.0243 0.4536 0.075 Uiso calc R 1
C C12 0.7536(5) -0.0717(4) 0.6404(3) 0.0803(10) Uani d . 1
H H12A 0.8273 -0.1547 0.6738 0.096 Uiso calc R 1
C C13 0.6181(5) -0.0553(4) 0.7222(3) 0.0823(10) Uani d U 1
H H13A 0.6013 -0.1294 0.8089 0.099 Uiso calc R 1
C C14 0.5100(5) 0.0671(5) 0.6778(3) 0.0788(9) Uani d U 1
H H14A 0.4208 0.0778 0.7335 0.095 Uiso calc R 1
C C15 0.5351(3) 0.1745(3) 0.5489(3) 0.0571(5) Uani d U 1

loop_
_atom_site_aniso_label
_atom_site_aniso_U_11
_atom_site_aniso_U_22
_atom_site_aniso_U_33
_atom_site_aniso_U_12
_atom_site_aniso_U_13
_atom_site_aniso_U_23
S1 0.0463(4) 0.0910(6) 0.0724(5) -0.0114(3) 0.0153(3) -0.0539(4)
N1 0.0493(12) 0.0656(14) 0.0688(16) 0.0157(10) -0.0021(11) -0.0202(12)
N2 0.0411(9) 0.0464(10) 0.0417(10) -0.0012(8) 0.0021(8) -0.0211(9)
O1 0.0721(12) 0.0542(10) 0.0538(11) 0.0143(9) 0.0059(9) -0.0212(9)
O2 0.0363(8) 0.0413(8) 0.0499(10) -0.0046(6) 0.0004(7) -0.0062(7)
O3 0.0684(11) 0.0541(10) 0.0368(9) 0.0106(8) 0.0043(8) -0.0171(8)
O4 0.0303(7) 0.0460(9) 0.0630(11) 0.0003(6) 0.0053(7) -0.0159(8)
O5 0.0379(8) 0.0474(9) 0.0401(9) 0.0018(6) -0.0035(6) -0.0098(7)
C1 0.0315(9) 0.0389(10) 0.0332(10) -0.0018(8) 0.0010(8) -0.0122(8)
C2 0.0265(9) 0.0372(10) 0.0373(11) 0.0009(7) 0.0013(7) -0.0141(9)
C3 0.0350(10) 0.0506(12) 0.0368(11) -0.0064(9) 0.0012(8) -0.0184(10)
C4 0.0433(12) 0.0602(14) 0.0400(12) -0.0075(10) 0.0110(9) -0.0205(11)
C5 0.0397(12) 0.0591(14) 0.0452(13) -0.0140(10) 0.0079(10) -0.0162(11)
C6 0.0405(11) 0.0420(11) 0.0440(12) -0.0060(9) 0.0013(9) -0.0162(10)
C7 0.0296(9) 0.0447(11) 0.0378(11) -0.0007(8) -0.0028(8) -0.0181(9)
C8 0.0381(11) 0.0503(13) 0.0394(12) 0.0028(9) -0.0046(9) -0.0210(10)
C9 0.0367(11) 0.0551(13) 0.0583(15) -0.0070(10) 0.0065(10) -0.0335(12)
C10 0.0556(14) 0.0478(12) 0.0408(12) -0.0131(10) -0.0007(10) -0.0234(10)
C11 0.088(2) 0.0553(15) 0.0482(15) -0.0018(14) -0.0140(14) -0.0224(12)
C12 0.129(3) 0.0528(16) 0.062(2) -0.0111(18) -0.034(2) -0.0174(15)
C13 0.125(3) 0.083(2) 0.0391(15) -0.0536(16) -0.0057(17) -0.0179(15)
C14 0.091(2) 0.104(2) 0.0495(17) -0.0510(15) 0.0100(14) -0.0374(17)
C15 0.0619(14) 0.0761(14) 0.0439(14) -0.0314(9) 0.0091(9) -0.0351(11)

loop_
_atom_type_symbol
_atom_type_description
_atom_type_scat_dispersion_real
_atom_type_scat_dispersion_imag
_atom_type_scat_source
C C 0.0033 0.0016 'International Tables Vol C Tables 4.2.6.8 and 6.1.1.4'
H H 0.0000 0.0000 'International Tables Vol C Tables 4.2.6.8 and 6.1.1.4'
N N 0.0061 0.0033 'International Tables Vol C Tables 4.2.6.8 and 6.1.1.4'
O O 0.0106 0.0060 'International Tables Vol C Tables 4.2.6.8 and 6.1.1.4'
S S 0.1246 0.1234 'International Tables Vol C Tables 4.2.6.8 and 6.1.1.4'

loop_
_geom_angle_atom_site_label_1
_geom_angle_atom_site_label_2
_geom_angle_atom_site_label_3
_geom_angle
C15 S1 C9 89.18(12)
C9 N1 H1A 120.0
C9 N1 H1B 120.0
H1A N1 H1B 120.0
C9 N2 C10 111.49(19)
C1 O2 H2 109(2)
C8 O3 H3 112(2)
C3 O5 C6 96.24(15)
O4 C1 O2 123.04(18)
O4 C1 C2 121.43(18)
O2 C1 C2 115.39(17)
C1 C2 C3 110.23(17)
C1 C2 C7 116.64(16)
C3 C2 C7 100.43(16)
C1 C2 H2A 109.7
C3 C2 H2A 109.7
C7 C2 H2A 109.7
O5 C3 C4 103.13(17)
O5 C3 C2 102.91(16)
C4 C3 C2 108.53(18)
O5 C3 H3A 113.7
C4 C3 H3A 113.7
C2 C3 H3A 113.7
C3 C4 C5 101.17(18)
C3 C4 H4A 111.5
C5 C4 H4A 111.5
C3 C4 H4B 111.5
C5 C4 H4B 111.5
H4A C4 H4B 109.4
C6 C5 C4 101.63(17)
C6 C5 H5A 111.4
C4 C5 H5A 111.4
C6 C5 H5B 111.4
C4 C5 H5B 111.4
H5A C5 H5B 109.3
O5 C6 C7 102.38(16)
O5 C6 C5 102.47(18)
C7 C6 C5 110.16(19)
O5 C6 H6A 113.6
C7 C6 H6A 113.6
C5 C6 H6A 113.6
C8 C7 C6 114.11(18)
C8 C7 C2 115.16(16)
C6 C7 C2 101.23(17)
C8 C7 H7A 108.7
C6 C7 H7A 108.7
C2 C7 H7A 108.7
O1 C8 O3 124.6(2)
O1 C8 C7 123.1(2)
O3 C8 C7 112.29(18)
N1 C9 N2 123.7(2)
N1 C9 S1 121.07(18)
N2 C9 S1 115.2(2)
C11 C10 N2 125.6(2)
C11 C10 C15 120.4(2)
N2 C10 C15 114.0(2)
C10 C11 C12 118.0(3)
C10 C11 H11A 121.0
C12 C11 H11A 121.0
C11 C12 C13 120.6(3)
C11 C12 H12A 119.7
C13 C12 H12A 119.7
C14 C13 C12 121.3(3)
C14 C13 H13A 119.3
C12 C13 H13A 119.3
C13 C14 C15 118.7(3)
C13 C14 H14A 120.6
C15 C14 H14A 120.6
C14 C15 C10 120.9(3)
C14 C15 S1 128.9(3)
C10 C15 S1 110.1(2)

loop_
_geom_bond_atom_site_label_1
_geom_bond_atom_site_label_2
_geom_bond_distance
S1 C15 1.734(3)
S1 C9 1.743(2)
N1 C9 1.318(4)
N1 H1A 0.8600
N1 H1B 0.8600
N2 C9 1.322(3)
N2 C10 1.382(3)
O1 C8 1.214(3)
O2 C1 1.295(3)
O2 H2 0.836(18)
O3 C8 1.303(3)
O3 H3 0.854(18)
O4 C1 1.234(2)
O5 C3 1.434(3)
O5 C6 1.443(3)
C1 C2 1.508(3)
C2 C3 1.544(3)
C2 C7 1.565(3)
C2 H2A 0.9800
C3 C4 1.530(3)
C3 H3A 0.9800
C4 C5 1.537(3)
C4 H4A 0.9700
C4 H4B 0.9700
C5 C6 1.530(3)
C5 H5A 0.9700
C5 H5B 0.9700
C6 C7 1.525(3)
C6 H6A 0.9800
C7 C8 1.517(3)
C7 H7A 0.9800
C10 C11 1.375(4)
C10 C15 1.413(3)
C11 C12 1.396(4)
C11 H11A 0.9300
C12 C13 1.395(6)
C12 H12A 0.9300
C13 C14 1.361(5)
C13 H13A 0.9300
C14 C15 1.374(4)
C14 H14A 0.9300

loop_
_geom_hbond_atom_site_label_D
_geom_hbond_atom_site_label_H
_geom_hbond_atom_site_label_A
_geom_hbond_site_symmetry_A
_geom_hbond_distance_DH
_geom_hbond_distance_HA
_geom_hbond_distance_DA
_geom_hbond_angle_DHA
N1 H1A O1 2_665 0.86 2.13 2.953(3) 161.0
N1 H1B O5 . 0.86 2.29 3.061(3) 150.1
N1 H1B O4 . 0.86 2.38 2.991(3) 128.0
O2 H2 O4 2_675 0.836(18) 1.868(18) 2.700(2) 174(3)
O3 H3 N2 2_665 0.854(18) 1.758(19) 2.611(2) 176(4)
